data_4343322
loop_
_publ_author_name
'Ibrahim, Masooma'
'Haider, Ali'
'Xiang, Yixian'
'Bassil, Bassem S.'
'Carey, Akina M.'
'Rullik, Lisa'
'Jameson, Geoffrey B.'
'Doungmene, Floriant'
'Mbomekall\'e, Isra\"el M'
'Oliveira, Pedro de'
'Mereacre, Valeriu'
'Kostakis, George E.'
'Powell, Annie K.'
'Kortz, Ulrich'

_publ_section_title
;
 Tetradecanuclear Iron(III)-Oxo Nanoclusters Stabilized by Trilacunary
 Heteropolyanions.
;
_journal_issue 13
_journal_name_full 'Inorganic chemistry'
_journal_page_first 6136
_journal_page_last 6146
_journal_paper_doi 10.1021/acs.inorgchem.5b00124
_journal_volume 54
_journal_year 2015
_chemical_formula_sum 'C5 H235 Fe14 N3 Na32 O352 P8 W60'
_chemical_formula_weight 18767.29
_chemical_name_systematic
; 
 ? 
;
_space_group_crystal_system trigonal
_space_group_IT_number 148
_space_group_name_Hall '-R 3'
_space_group_name_H-M_alt 'R -3 :H'
_symmetry_space_group_name_Hall '-R 3'
_symmetry_space_group_name_H-M 'R -3 :H'
_audit_creation_method SHELXL-2014
_cell_angle_alpha 90
_cell_angle_beta 90
_cell_angle_gamma 120
_cell_formula_units_Z 6
_cell_length_a 29.784(3)
_cell_length_b 29.784(3)
_cell_length_c 76.121(12)
_cell_measurement_reflns_used 9690
_cell_measurement_temperature 100(2)
_cell_measurement_theta_max 24.30
_cell_measurement_theta_min 2.74
_cell_volume 58479(12)
_computing_cell_refinement 'Bruker SAINT'
_computing_data_collection 'Bruker APEX2'
_computing_data_reduction 'Bruker SAINT'
_computing_molecular_graphics 'Bruker SHELXTL'
_computing_publication_material 'Bruker SHELXTL'
_computing_structure_refinement 'SHELXL-2014 (Sheldrick, 2014)'
_computing_structure_solution 'SHELXS-97 (Sheldrick, 2008)'
_diffrn_ambient_temperature 100(2)
_diffrn_measured_fraction_theta_full 0.791
_diffrn_measured_fraction_theta_max 0.997
_diffrn_measurement_device_type 'Bruker APEX-II CCD'
_diffrn_measurement_method '\f and \w scans'
_diffrn_radiation_type MoK\a
_diffrn_radiation_wavelength 0.71073
_diffrn_reflns_av_R_equivalents 0.1508
_diffrn_reflns_av_unetI/netI 0.0585
_diffrn_reflns_laue_measured_fraction_full 0.791
_diffrn_reflns_laue_measured_fraction_max 0.997
_diffrn_reflns_limit_h_max 33
_diffrn_reflns_limit_h_min -33
_diffrn_reflns_limit_k_max 33
_diffrn_reflns_limit_k_min -33
_diffrn_reflns_limit_l_max 84
_diffrn_reflns_limit_l_min -84
_diffrn_reflns_number 320095
_diffrn_reflns_point_group_measured_fraction_full 0.791
_diffrn_reflns_point_group_measured_fraction_max 0.997
_diffrn_reflns_theta_full 25.242
_diffrn_reflns_theta_max 23.252
_diffrn_reflns_theta_min 3.396
_exptl_absorpt_coefficient_mu 18.299
_exptl_absorpt_correction_T_max 0.262
_exptl_absorpt_correction_T_min 0.051
_exptl_absorpt_correction_type multi-scan
_exptl_absorpt_process_details SADABS
_exptl_crystal_colour brown
_exptl_crystal_density_diffrn 3.197
_exptl_crystal_description block
_exptl_crystal_F_000 50268
_exptl_crystal_size_max 0.400
_exptl_crystal_size_mid 0.400
_exptl_crystal_size_min 0.100
_exptl_transmission_factor_max 0.262
_exptl_transmission_factor_min 0.051
_refine_diff_density_max 3.318
_refine_diff_density_min -2.015
_refine_diff_density_rms 0.454
_refine_ls_extinction_method none
_refine_ls_goodness_of_fit_ref 1.002
_refine_ls_hydrogen_treatment undef
_refine_ls_matrix_type full
_refine_ls_number_parameters 728
_refine_ls_number_reflns 18619
_refine_ls_number_restraints 0
_refine_ls_restrained_S_all 1.002
_refine_ls_R_factor_all 0.1421
_refine_ls_R_factor_gt 0.0832
_refine_ls_shift/su_max 0.000
_refine_ls_shift/su_mean 0.000
_refine_ls_structure_factor_coef Fsqd
_refine_ls_weighting_details 'w=1/[\s^2^(Fo^2^)+(0.1000P)^2^+29000.0000P] where P=(Fo^2^+2Fc^2^)/3'
_refine_ls_weighting_scheme calc
_refine_ls_wR_factor_gt 0.2123
_refine_ls_wR_factor_ref 0.2778
_reflns_Friedel_coverage 0.000
_reflns_number_gt 11954
_reflns_number_total 18619
_reflns_threshold_expression 'I > 2\s(I)'
_cod_data_source_file ic5b00124_si_001.cif
_cod_data_source_block try
_cod_depositor_comments 'Adding full bibliography for 4343322--4343324.cif.'
_cod_original_cell_volume 58479(16)
_cod_database_code 4343322
_shelx_space_group_comment
; 
The symmetry employed for this shelxl refinement is uniquely defined 
by the following loop, which should always be used as a source of 
symmetry information in preference to the above space-group names. 
They are only intended as comments. 
;
_shelx_estimated_absorpt_t_min 0.051
_shelx_estimated_absorpt_t_max 0.262
_shelxl_version_number 2014-3

loop_
_space_group_symop_operation_xyz
'x, y, z'
'-y, x-y, z'
'-x+y, -x, z'
'x+2/3, y+1/3, z+1/3'
'-y+2/3, x-y+1/3, z+1/3'
'-x+y+2/3, -x+1/3, z+1/3'
'x+1/3, y+2/3, z+2/3'
'-y+1/3, x-y+2/3, z+2/3'
'-x+y+1/3, -x+2/3, z+2/3'
'-x, -y, -z'
'y, -x+y, -z'
'x-y, x, -z'
'-x+2/3, -y+1/3, -z+1/3'
'y+2/3, -x+y+1/3, -z+1/3'
'x-y+2/3, x+1/3, -z+1/3'
'-x+1/3, -y+2/3, -z+2/3'
'y+1/3, -x+y+2/3, -z+2/3'
'x-y+1/3, x+2/3, -z+2/3'

loop_
_atom_site_label
_atom_site_type_symbol
_atom_site_fract_x
_atom_site_fract_y
_atom_site_fract_z
_atom_site_U_iso_or_equiv
_atom_site_adp_type
_atom_site_occupancy
_atom_site_site_symmetry_order
_atom_site_calc_flag
_atom_site_refinement_flags_posn
_atom_site_refinement_flags_adp
_atom_site_refinement_flags_occupancy
W1 W 0.22897(6) -0.03030(6) 0.13072(2) 0.0497(4) Uani 1 1 d . . .
W2 W 0.17440(6) -0.00923(6) 0.05596(2) 0.0506(4) Uani 1 1 d . . .
W3 W 0.16178(6) 0.28272(6) 0.13121(2) 0.0514(4) Uani 1 1 d . . .
W4 W 0.21011(6) 0.25596(6) 0.09528(2) 0.0523(4) Uani 1 1 d . . .
W5 W 0.13149(6) 0.20530(6) 0.05629(2) 0.0526(4) Uani 1 1 d . . .
W6 W 0.25505(6) 0.04347(6) 0.09448(2) 0.0500(4) Uani 1 1 d . . .
W7 W 0.12834(6) 0.02718(6) 0.20637(2) 0.0536(4) Uani 1 1 d . . .
W8 W 0.10486(6) 0.12660(6) 0.20651(2) 0.0534(4) Uani 1 1 d . . .
W9 W 0.31892(6) -0.07737(6) 0.11427(2) 0.0556(4) Uani 1 1 d . . .
W10 W 0.21171(6) 0.42010(6) 0.11470(2) 0.0573(4) Uani 1 1 d . . .
W11 W 0.26053(6) 0.39372(7) 0.07889(3) 0.0617(5) Uani 1 1 d . . .
W12 W 0.26192(7) -0.05833(7) 0.03865(2) 0.0615(5) Uani 1 1 d . . .
W13 W 0.34404(6) -0.00486(6) 0.07803(2) 0.0576(4) Uani 1 1 d . . .
W14 W 0.16148(7) -0.18019(7) 0.03907(2) 0.0641(5) Uani 1 1 d . . .
W15 W 0.35146(7) -0.10600(7) 0.05148(3) 0.0682(5) Uani 1 1 d . . .
W16 W 0.10609(7) 0.12776(7) 0.25653(2) 0.0650(5) Uani 1 1 d . . .
W17 W -0.02897(7) 0.10133(7) 0.25639(2) 0.0653(5) Uani 1 1 d . . .
W18 W 0.32569(7) -0.18015(7) 0.08846(3) 0.0639(5) Uani 0.98 1 d . . P
W18A W 0.262(3) -0.250(3) 0.0702(11) 0.049(18) Uiso 0.02 1 d . . P
W19 W 0.24929(8) -0.22957(8) 0.05205(3) 0.0704(5) Uani 0.98 1 d . . P
W19A W 0.287(3) -0.181(3) 0.0366(12) 0.052(19) Uiso 0.02 1 d . . P
W20 W 0.05005(9) -0.02492(9) 0.29660(3) 0.0818(6) Uani 1 1 d . . .
P1 P 0.0000 0.0000 0.2580(2) 0.045(4) Uani 1 3 d S T P
P2 P 0.0000 0.0000 0.20529(16) 0.027(3) Uani 1 3 d S T P
P3 P 0.2409(3) -0.1339(3) 0.07683(11) 0.0353(19) Uani 1 1 d . . .
P4 P 0.0821(3) 0.2298(3) 0.09430(9) 0.0216(15) Uani 1 1 d . . .
Fe1 Fe 0.0716(3) 0.0458(3) 0.13050(10) 0.0283(19) Uani 0.5 1 d . . P
Fe2 Fe 0.0000 0.0000 0.0952(2) 0.041(4) Uani 0.5 3 d S T P
Fe3 Fe 0.09599(19) -0.05283(19) 0.12976(7) 0.0468(12) Uani 1 1 d . . .
Fe4 Fe 0.09865(19) 0.12388(19) 0.09554(7) 0.0439(12) Uani 1 1 d . . .
Fe5 Fe 0.04582(19) -0.02466(19) 0.16736(7) 0.0453(12) Uani 1 1 d . . .
Fe6 Fe 0.12093(19) 0.01744(18) 0.09537(7) 0.0417(11) Uani 1 1 d . . .
O1B O 0.1893(8) -0.1034(8) 0.1333(3) 0.040(5) Uiso 1 1 d . . .
O1A O 0.1724(10) -0.0243(9) 0.1332(3) 0.053(6) Uiso 1 1 d . . .
O1T O 0.2556(12) -0.0118(12) 0.1506(4) 0.075(8) Uiso 1 1 d . . .
O1PA O -0.0375(10) 0.0180(10) 0.2110(3) 0.055(6) Uiso 1 1 d . . .
O1PB O 0.2780(11) -0.1560(11) 0.0699(4) 0.072(8) Uiso 1 1 d . . .
O1PC O 0.1370(10) 0.2628(10) 0.1019(4) 0.062(7) Uiso 1 1 d . . .
O2A O 0.1374(9) 0.0069(9) 0.0708(3) 0.045(6) Uiso 1 1 d . . .
O2T O 0.1891(10) 0.0357(10) 0.0403(4) 0.060(7) Uiso 1 1 d . . .
O2B O 0.1147(10) -0.0650(10) 0.0440(4) 0.060(7) Uiso 1 1 d . . .
O2PA O 0.0610(9) 0.1719(9) 0.1015(3) 0.045(6) Uiso 1 1 d . . .
O2PB O 0.0568(11) 0.0364(11) 0.2531(4) 0.065(7) Uiso 1 1 d . . .
O2PC O 0.2772(10) -0.0851(10) 0.0876(4) 0.061(7) Uiso 1 1 d . . .
O2PD O 0.2036(10) -0.0440(10) 0.1022(4) 0.061(7) Uiso 1 1 d . . .
O3A O 0.1224(9) 0.2150(9) 0.1333(3) 0.050(6) Uiso 1 1 d . . .
O3T O 0.1887(11) 0.2999(11) 0.1506(4) 0.071(8) Uiso 1 1 d . . .
O3PA O 0.1769(10) 0.3784(10) 0.0879(3) 0.058(7) Uiso 1 1 d . . .
O3PB O 0.1462(10) -0.0811(10) 0.0738(3) 0.055(6) Uiso 1 1 d . . .
O4A O 0.1665(9) 0.1889(9) 0.0996(3) 0.051(6) Uiso 1 1 d . . .
O4T O 0.2688(10) 0.2576(10) 0.0937(4) 0.059(7) Uiso 1 1 d . . .
O4PA O 0.2195(10) -0.1215(10) 0.0599(4) 0.060(7) Uiso 1 1 d . . .
O5A O 0.1092(9) 0.1522(9) 0.0710(3) 0.051(6) Uiso 1 1 d . . .
O5B O 0.1616(10) 0.1891(10) 0.0405(3) 0.057(7) Uiso 1 1 d . . .
O6T O 0.2992(11) 0.1089(11) 0.0920(4) 0.069(8) Uiso 1 1 d . . .
O6A O 0.1972(10) 0.0462(10) 0.0989(3) 0.056(7) Uiso 1 1 d . . .
O7A O 0.1043(9) 0.0161(9) 0.1838(3) 0.052(6) Uiso 1 1 d . . .
O7T O 0.1869(11) 0.0296(11) 0.2045(4) 0.067(7) Uiso 1 1 d . . .
O8B O 0.0835(10) 0.1084(10) 0.1840(3) 0.056(6) Uiso 1 1 d . . .
O8T O 0.1487(11) 0.1916(11) 0.2044(4) 0.070(8) Uiso 1 1 d . . .
O8A O 0.0439(10) 0.1276(11) 0.2129(4) 0.064(7) Uiso 1 1 d . . .
O9A O 0.2844(10) -0.0446(10) 0.1211(4) 0.060(7) Uiso 1 1 d . . .
O9T O 0.3577(11) -0.0671(11) 0.1319(4) 0.065(7) Uiso 1 1 d . . .
O10T O 0.2444(11) 0.4562(11) 0.1325(4) 0.069(8) Uiso 1 1 d . . .
O10B O 0.0816(13) -0.0387(13) 0.3123(5) 0.088(10) Uiso 1 1 d . . .
O10A O 0.2685(10) 0.4296(10) 0.1000(4) 0.059(7) Uiso 1 1 d . . .
O10C O 0.2148(10) 0.4793(10) 0.1004(3) 0.054(6) Uiso 1 1 d . . .
O11T O 0.3257(11) 0.4147(11) 0.0750(4) 0.070(8) Uiso 1 1 d . . .
O1P1 O 0.0000 0.0000 0.2781(9) 0.100(19) Uiso 1 3 d S . P
O11A O 0.2276(11) 0.3605(11) 0.0578(4) 0.069(8) Uiso 1 1 d . . .
O11B O 0.2596(10) 0.4552(10) 0.0680(3) 0.056(6) Uiso 1 1 d . . .
O12F O 0.0000 0.0000 0.1220(6) 0.061(12) Uiso 1 3 d S . P
O12A O 0.2126(11) -0.0412(11) 0.0439(4) 0.066(7) Uiso 1 1 d . . .
O12T O 0.2885(13) -0.0209(13) 0.0209(5) 0.090(10) Uiso 1 1 d . . .
O12B O 0.3050(11) -0.0175(11) 0.0567(4) 0.071(8) Uiso 1 1 d . . .
O12C O 0.2126(11) -0.1191(11) 0.0265(4) 0.068(8) Uiso 1 1 d . . .
O12E O 0.3074(10) -0.0898(10) 0.0388(4) 0.061(7) Uiso 1 1 d . . .
O13A O 0.3075(10) 0.0200(10) 0.0901(3) 0.056(7) Uiso 1 1 d . . .
O13T O 0.4002(11) 0.0515(11) 0.0731(4) 0.072(8) Uiso 1 1 d . . .
O13B O 0.3656(10) -0.0527(10) 0.0671(4) 0.063(7) Uiso 1 1 d . . .
O14 O 0.0872(10) 0.1111(10) 0.1212(4) 0.062(7) Uiso 1 1 d . . .
O14T O 0.1267(13) -0.2172(13) 0.0217(4) 0.083(9) Uiso 1 1 d . . .
O14B O 0.2150(11) -0.2022(11) 0.0393(4) 0.065(7) Uiso 1 1 d . . .
O15F O 0.0626(10) 0.0411(10) 0.1552(4) 0.059(7) Uiso 1 1 d . . .
O15T O 0.4061(11) -0.0807(11) 0.0380(4) 0.070(8) Uiso 1 1 d . . .
O15A O 0.3718(10) -0.1353(10) 0.0700(4) 0.059(7) Uiso 1 1 d . . .
O15D O 0.3125(14) -0.1768(13) 0.0428(5) 0.083(9) Uiso 1 1 d . . .
O16 O 0.2687(9) 0.0353(9) 0.1190(3) 0.053(6) Uiso 1 1 d . . .
O16T O 0.1491(12) 0.1923(12) 0.2610(4) 0.074(8) Uiso 1 1 d . . .
O16A O 0.1169(10) 0.1285(10) 0.2325(4) 0.058(7) Uiso 1 1 d . . .
O16C O 0.0800(11) 0.1052(11) 0.2810(4) 0.067(7) Uiso 1 1 d . . .
O16E O 0.1523(11) 0.1004(11) 0.2606(4) 0.067(8) Uiso 1 1 d . . .
O17A O 0.0415(11) 0.1257(11) 0.2543(4) 0.066(7) Uiso 1 1 d . . .
O17T O -0.0303(12) 0.1583(12) 0.2603(4) 0.075(8) Uiso 1 1 d . . .
O18T O 0.3642(12) -0.2011(11) 0.0985(4) 0.073(8) Uiso 1 1 d . . .
O18A O 0.2956(12) -0.2317(11) 0.0698(4) 0.063(7) Uiso 1 1 d . . .
O19T O 0.2399(13) -0.2812(13) 0.0395(5) 0.087(10) Uiso 1 1 d . . .
O20A O 0.1029(10) 0.0155(10) 0.2809(4) 0.061(7) Uiso 1 1 d . . .
O20B O 0.0585(16) 0.0399(16) 0.3051(6) 0.115(13) Uiso 1 1 d . . .
O2P2 O 0.0000 0.0000 0.1840(5) 0.047(10) Uiso 1 3 d S . P
O24F O 0.0259(10) 0.0713(10) 0.0905(4) 0.059(7) Uiso 1 1 d . . .
O26 O 0.2348(10) 0.0229(10) 0.0713(3) 0.055(6) Uiso 1 1 d . . .
O31A O 0.1988(10) 0.3562(10) 0.1212(4) 0.059(7) Uiso 1 1 d . . .
O34 O 0.2161(10) 0.2770(10) 0.1192(3) 0.055(6) Uiso 1 1 d . . .
O35F O 0.0839(10) -0.0457(10) 0.1534(3) 0.054(6) Uiso 1 1 d . . .
O36F O 0.1080(10) 0.0153(10) 0.1211(3) 0.058(7) Uiso 1 1 d . . .
O41A O 0.2417(10) 0.3330(10) 0.0907(4) 0.063(7) Uiso 1 1 d . . .
O45 O 0.1869(10) 0.2475(11) 0.0717(4) 0.064(7) Uiso 1 1 d . . .
O46F O 0.1297(9) 0.0842(9) 0.0909(3) 0.051(6) Uiso 1 1 d . . .
O51A O 0.1475(11) 0.2716(11) 0.0438(4) 0.065(7) Uiso 1 1 d . . .
O71A O 0.1352(10) 0.0381(10) 0.2320(4) 0.059(7) Uiso 1 1 d . . .
O78 O 0.1539(10) 0.1013(10) 0.2058(4) 0.060(7) Uiso 1 1 d . . .
O91A O 0.3436(9) -0.1186(9) 0.1007(3) 0.051(6) Uiso 1 1 d . . .
O91B O 0.3658(10) -0.0208(10) 0.0991(4) 0.061(7) Uiso 1 1 d . . .
O91C O 0.2609(10) -0.1438(10) 0.1189(3) 0.057(7) Uiso 1 1 d . . .
Na1 Na 0.1469(17) -0.0825(17) 0.0088(6) 0.045(10) Uiso 0.3 1 d . . P
Na2 Na 0.2914(17) 0.1861(17) 0.0912(6) 0.046(10) Uiso 0.3 1 d . . P
Na3 Na 0.3082(19) 0.0501(19) -0.0014(7) 0.055(12) Uiso 0.3 1 d . . P
Na4 Na 0.243(2) 0.157(2) 0.1839(8) 0.075(15) Uiso 0.3 1 d . . P
Na5 Na 0.176(2) 0.248(2) 0.1777(7) 0.060(13) Uiso 0.3 1 d . . P
Na6 Na 0.264(2) -0.334(2) 0.0782(8) 0.059(15) Uiso 0.25 1 d . . P
Na7 Na 0.076(3) 0.052(3) 0.3415(10) 0.072(18) Uiso 0.25 1 d . . P
Na8 Na 0.4185(18) -0.1965(18) 0.1228(6) 0.037(11) Uiso 0.25 1 d . . P
Na9 Na 0.351(4) 0.513(4) 0.1390(14) 0.09(3) Uiso 0.2 1 d . . P
Na10 Na 0.417(4) -0.118(4) 0.1277(13) 0.05(2) Uiso 0.15 1 d . . P
Na11 Na 1.0000 0.0000 0.0386(10) 0.040(17) Uiso 0.3 3 d S . P
Na12 Na 0.0000 0.0000 0.3603(13) 0.05(2) Uiso 0.25 3 d S . P
O1W O 0.1664(15) 0.1790(15) 0.1603(5) 0.070(10) Uiso 0.75 1 d . . P
O2W O 0.9219(16) 0.3085(16) 0.1216(6) 0.039(10) Uiso 0.5 1 d . . P
O3W O 0.0778(15) 0.2168(15) 0.1753(5) 0.034(9) Uiso 0.5 1 d . . P
O4W O 0.1899(16) 0.2669(16) 0.2308(6) 0.040(10) Uiso 0.5 1 d . . P
O5W O 0.174(2) -0.022(2) -0.0140(7) 0.059(14) Uiso 0.5 1 d . . P
O6W O 0.9460(19) 0.0318(19) 0.0530(7) 0.054(13) Uiso 0.5 1 d . . P
O7W O 0.618(2) 0.938(2) 0.1247(7) 0.058(13) Uiso 0.5 1 d . . P
O8W O 0.072(2) 0.227(2) 0.2293(7) 0.062(14) Uiso 0.5 1 d . . P
O9W O 0.902(2) 0.220(2) 0.0499(8) 0.071(16) Uiso 0.5 1 d . . P
O10W O 0.253(2) -0.384(2) 0.0470(8) 0.072(16) Uiso 0.5 1 d . . P
O11W O 0.1294(18) 0.3770(18) 0.1602(6) 0.049(12) Uiso 0.5 1 d . . P
O12W O 0.1887(19) 0.0550(19) 0.1598(7) 0.054(13) Uiso 0.5 1 d . . P
O13W O 0.2217(19) 0.1421(19) 0.1166(7) 0.053(12) Uiso 0.5 1 d . . P
O14W O 0.2315(17) 0.1509(17) 0.1520(6) 0.045(11) Uiso 0.5 1 d . . P
O15W O 0.242(2) 0.413(2) 0.1683(7) 0.060(14) Uiso 0.5 1 d . . P
O16W O 0.827(2) 0.250(2) 0.1032(8) 0.069(15) Uiso 0.5 1 d . . P
O17W O 0.218(2) 0.141(2) 0.0717(8) 0.077(17) Uiso 0.5 1 d . . P
O18W O 0.030(2) -0.099(2) 0.3594(7) 0.061(14) Uiso 0.5 1 d . . P
O19W O 0.2542(18) 0.3445(18) 0.1736(6) 0.049(12) Uiso 0.5 1 d . . P
O20W O 0.706(3) 0.991(3) 0.0500(9) 0.083(18) Uiso 0.5 1 d . . P
O21W O 0.351(4) -0.232(4) 0.1413(14) 0.06(3) Uiso 0.25 1 d . . P
O22W O 0.534(5) -0.014(5) 0.1386(16) 0.07(3) Uiso 0.25 1 d . . P
O23W O 0.342(11) 0.628(9) 0.169(3) 0.14(7) Uiso 0.25 1 d . . P
O24W O 0.319(7) -0.263(7) 0.142(2) 0.10(5) Uiso 0.25 1 d . . P
O25W O 0.3333 0.6667 0.1667 0.04(3) Uiso 0.5 6 d S . P

loop_
_atom_site_aniso_label
_atom_site_aniso_U_11
_atom_site_aniso_U_22
_atom_site_aniso_U_33
_atom_site_aniso_U_23
_atom_site_aniso_U_13
_atom_site_aniso_U_12
W1 0.0475(9) 0.0505(9) 0.0538(10) -0.0030(7) -0.0039(7) 0.0264(7)
W2 0.0532(9) 0.0524(9) 0.0488(10) 0.0035(7) 0.0029(7) 0.0284(8)
W3 0.0482(9) 0.0464(9) 0.0556(10) -0.0029(7) -0.0059(7) 0.0208(7)
W4 0.0418(8) 0.0488(9) 0.0644(11) 0.0007(7) 0.0008(7) 0.0213(7)
W5 0.0550(9) 0.0519(9) 0.0501(10) 0.0019(7) 0.0055(7) 0.0263(8)
W6 0.0439(8) 0.0429(8) 0.0629(11) 0.0004(7) 0.0002(7) 0.0215(7)
W7 0.0516(9) 0.0554(9) 0.0538(10) 0.0000(7) -0.0043(7) 0.0266(8)
W8 0.0519(9) 0.0493(9) 0.0550(10) -0.0019(7) -0.0027(7) 0.0222(7)
W9 0.0496(9) 0.0555(9) 0.0671(11) -0.0021(8) -0.0031(8) 0.0303(8)
W10 0.0490(9) 0.0454(9) 0.0696(12) -0.0018(8) -0.0046(8) 0.0177(7)
W11 0.0463(9) 0.0523(10) 0.0785(13) 0.0070(8) 0.0064(8) 0.0187(8)
W12 0.0653(11) 0.0704(11) 0.0572(11) 0.0049(9) 0.0100(8) 0.0401(9)
W13 0.0466(9) 0.0518(9) 0.0753(12) 0.0025(8) 0.0071(8) 0.0253(8)
W14 0.0708(11) 0.0705(11) 0.0587(11) -0.0138(9) -0.0026(9) 0.0411(10)
W15 0.0683(11) 0.0707(12) 0.0759(13) -0.0024(10) 0.0100(9) 0.0425(10)
W16 0.0674(11) 0.0659(11) 0.0557(11) -0.0088(8) -0.0080(9) 0.0288(9)
W17 0.0744(12) 0.0686(11) 0.0556(11) -0.0088(9) 0.0012(9) 0.0379(10)
W18 0.0617(11) 0.0602(11) 0.0815(14) -0.0038(9) 0.0027(9) 0.0392(9)
W19 0.0746(12) 0.0652(11) 0.0828(14) -0.0121(10) 0.0031(10) 0.0436(10)
W20 0.0959(15) 0.0952(15) 0.0551(12) 0.0032(10) -0.0050(10) 0.0484(13)
P1 0.055(6) 0.055(6) 0.026(9) 0.000 0.000 0.027(3)
P2 0.034(4) 0.034(4) 0.011(7) 0.000 0.000 0.017(2)
P3 0.041(5) 0.034(4) 0.034(5) -0.005(4) -0.001(4) 0.021(4)
P4 0.027(4) 0.018(3) 0.018(4) 0.003(3) 0.002(3) 0.009(3)
Fe1 0.049(5) 0.032(4) 0.014(4) 0.006(3) 0.008(4) 0.028(4)
Fe2 0.031(5) 0.031(5) 0.062(12) 0.000 0.000 0.015(3)
Fe3 0.045(3) 0.042(3) 0.053(3) 0.001(2) 0.001(2) 0.021(2)
Fe4 0.044(3) 0.043(3) 0.045(3) -0.001(2) -0.002(2) 0.022(2)
Fe5 0.045(3) 0.042(3) 0.045(3) -0.002(2) -0.002(2) 0.019(2)
Fe6 0.044(3) 0.041(3) 0.040(3) -0.002(2) -0.004(2) 0.022(2)

loop_
_atom_type_symbol
_atom_type_description
_atom_type_scat_dispersion_real
_atom_type_scat_dispersion_imag
_atom_type_scat_source
C C 0.0033 0.0016 'International Tables Vol C Tables 4.2.6.8 and 6.1.1.4'
H H 0.0000 0.0000 'International Tables Vol C Tables 4.2.6.8 and 6.1.1.4'
N N 0.0061 0.0033 'International Tables Vol C Tables 4.2.6.8 and 6.1.1.4'
O O 0.0106 0.0060 'International Tables Vol C Tables 4.2.6.8 and 6.1.1.4'
Na Na 0.0362 0.0249 'International Tables Vol C Tables 4.2.6.8 and 6.1.1.4'
P P 0.1023 0.0942 'International Tables Vol C Tables 4.2.6.8 and 6.1.1.4'
Fe Fe 0.3463 0.8444 'International Tables Vol C Tables 4.2.6.8 and 6.1.1.4'
W W -0.8490 6.8722 'International Tables Vol C Tables 4.2.6.8 and 6.1.1.4'

loop_
_geom_angle_atom_site_label_1
_geom_angle_atom_site_label_2
_geom_angle_atom_site_label_3
_geom_angle
_geom_angle_site_symmetry_1
_geom_angle_site_symmetry_3
O1T W1 O1A 100.7(13) . .
O1T W1 O1B 101.9(12) . .
O1A W1 O1B 91.5(10) . .
O1T W1 O16 97.8(13) . .
O1A W1 O16 94.6(11) . .
O1B W1 O16 157.9(10) . .
O1T W1 O9A 95.4(13) . .
O1A W1 O9A 163.9(11) . .
O1B W1 O9A 84.4(10) . .
O16 W1 O9A 83.9(10) . .
O1T W1 O2PD 171.1(13) . .
O1A W1 O2PD 82.8(11) . .
O1B W1 O2PD 86.1(9) . .
O16 W1 O2PD 73.7(10) . .
O9A W1 O2PD 81.4(10) . .
O2T W2 O2A 100.6(12) . .
O2T W2 O2B 96.3(12) . .
O2A W2 O2B 95.8(11) . .
O2T W2 O26 103.0(12) . .
O2A W2 O26 91.8(10) . .
O2B W2 O26 157.6(11) . .
O2T W2 O12A 94.0(12) . .
O2A W2 O12A 165.4(11) . .
O2B W2 O12A 82.9(11) . .
O26 W2 O12A 84.5(11) . .
O2T W2 O3PB 170.1(11) . .
O2A W2 O3PB 83.8(10) . .
O2B W2 O3PB 74.4(10) . .
O26 W2 O3PB 85.6(10) . .
O12A W2 O3PB 81.9(10) . .
O3T W3 O3A 102.6(13) . .
O3T W3 O1B 102.7(12) . 2
O3A W3 O1B 92.0(10) . 2
O3T W3 O34 98.7(13) . .
O3A W3 O34 92.8(11) . .
O1B W3 O34 156.5(10) 2 .
O3T W3 O31A 94.8(13) . .
O3A W3 O31A 162.7(11) . .
O1B W3 O31A 84.8(10) 2 .
O34 W3 O31A 83.8(10) . .
O3T W3 O1PC 170.6(12) . .
O3A W3 O1PC 81.4(10) . .
O1B W3 O1PC 85.5(9) 2 .
O34 W3 O1PC 72.5(10) . .
O31A W3 O1PC 81.3(10) . .
O4T W4 O4A 101.7(12) . .
O4T W4 O45 103.6(12) . .
O4A W4 O45 90.9(12) . .
O4T W4 O34 97.5(12) . .
O4A W4 O34 94.9(11) . .
O45 W4 O34 156.4(11) . .
O4T W4 O41A 93.8(12) . .
O4A W4 O41A 164.5(11) . .
O45 W4 O41A 85.3(11) . .
O34 W4 O41A 83.0(11) . .
O4T W4 O1PC 169.8(11) . .
O4A W4 O1PC 82.5(10) . .
O45 W4 O1PC 85.5(11) . .
O34 W4 O1PC 72.7(10) . .
O41A W4 O1PC 82.2(10) . .
O5B W5 O5A 102.2(12) . .
O5B W5 O45 102.6(12) . .
O5A W5 O45 90.7(11) . .
O5B W5 O2B 97.1(12) . 2
O5A W5 O2B 95.7(11) . 2
O45 W5 O2B 157.5(11) . 2
O5B W5 O51A 92.4(12) . .
O5A W5 O51A 165.4(11) . .
O45 W5 O51A 86.7(11) . .
O2B W5 O51A 81.7(11) 2 .
O5B W5 O3PB 169.7(11) . 2
O5A W5 O3PB 83.2(10) . 2
O45 W5 O3PB 85.9(10) . 2
O2B W5 O3PB 73.5(10) 2 2
O51A W5 O3PB 82.3(10) . 2
O6T W6 O6A 100.2(12) . .
O6T W6 O26 101.7(12) . .
O6A W6 O26 91.9(11) . .
O6T W6 O16 99.0(12) . .
O6A W6 O16 95.1(11) . .
O26 W6 O16 156.5(11) . .
O6T W6 O13A 94.9(12) . .
O6A W6 O13A 164.9(11) . .
O26 W6 O13A 84.8(11) . .
O16 W6 O13A 82.6(10) . .
O6T W6 O2PD 170.1(12) . .
O6A W6 O2PD 83.9(10) . .
O26 W6 O2PD 87.0(10) . .
O16 W6 O2PD 71.5(10) . .
O13A W6 O2PD 81.2(10) . .
O7T W7 O7A 103.2(12) . .
O7T W7 O8A 101.3(12) . 3
O7A W7 O8A 92.9(11) . 3
O7T W7 O78 98.0(12) . .
O7A W7 O78 94.6(11) . .
O8A W7 O78 157.1(11) 3 .
O7T W7 O71A 93.1(12) . .
O7A W7 O71A 163.6(11) . .
O8A W7 O71A 83.4(11) 3 .
O78 W7 O71A 83.4(11) . .
O7T W7 O1PA 170.7(11) . 3
O7A W7 O1PA 82.0(10) . 3
O8A W7 O1PA 86.0(10) 3 3
O78 W7 O1PA 73.7(10) . 3
O71A W7 O1PA 81.8(10) . 3
O8T W8 O8B 101.8(13) . .
O8T W8 O8A 101.6(13) . .
O8B W8 O8A 92.9(12) . .
O8T W8 O78 98.0(12) . .
O8B W8 O78 94.4(11) . .
O8A W8 O78 157.3(12) . .
O8T W8 O16A 92.1(12) . .
O8B W8 O16A 166.1(11) . .
O8A W8 O16A 84.6(11) . .
O78 W8 O16A 83.2(11) . .
O8T W8 O1PA 171.6(12) . 3
O8B W8 O1PA 82.5(10) . 3
O8A W8 O1PA 85.2(10) . 3
O78 W8 O1PA 74.4(10) . 3
O16A W8 O1PA 83.7(10) . 3
O9T W9 O9A 101.1(13) . .
O9T W9 O91C 102.9(12) . .
O9A W9 O91C 92.4(11) . .
O9T W9 O91B 100.8(12) . .
O9A W9 O91B 93.4(11) . .
O91C W9 O91B 154.1(11) . .
O9T W9 O91A 95.4(12) . .
O9A W9 O91A 163.5(11) . .
O91C W9 O91A 83.1(10) . .
O91B W9 O91A 84.3(10) . .
O9T W9 O2PC 171.4(12) . .
O9A W9 O2PC 83.5(11) . .
O91C W9 O2PC 84.1(10) . .
O91B W9 O2PC 71.5(10) . .
O91A W9 O2PC 80.3(10) . .
O10T W10 O31A 101.6(13) . .
O10T W10 O91C 103.1(13) . 2
O31A W10 O91C 93.4(11) . 2
O10T W10 O10A 100.8(13) . .
O31A W10 O10A 91.3(11) . .
O91C W10 O10A 154.2(11) 2 .
O10T W10 O10C 96.5(12) . .
O31A W10 O10C 161.9(11) . .
O91C W10 O10C 83.0(11) 2 .
O10A W10 O10C 84.7(11) . .
O10T W10 O3PA 172.0(12) . .
O31A W10 O3PA 82.9(11) . .
O91C W10 O3PA 83.2(10) 2 .
O10A W10 O3PA 72.3(10) . .
O10C W10 O3PA 79.1(10) . .
O11T W11 O41A 100.0(13) . .
O11T W11 O11A 103.9(13) . .
O41A W11 O11A 94.4(12) . .
O11T W11 O10A 98.0(13) . .
O41A W11 O10A 91.8(12) . .
O11A W11 O10A 155.9(12) . .
O11T W11 O11B 97.0(12) . .
O41A W11 O11B 162.9(11) . .
O11A W11 O11B 83.5(11) . .
O10A W11 O11B 83.8(11) . .
O11T W11 O3PA 169.2(12) . .
O41A W11 O3PA 84.0(11) . .
O11A W11 O3PA 85.7(11) . .
O10A W11 O3PA 71.7(10) . .
O11B W11 O3PA 78.9(9) . .
O12T W12 O12A 99.8(15) . .
O12T W12 O12B 102.6(15) . .
O12A W12 O12B 92.5(13) . .
O12T W12 O12C 97.1(15) . .
O12A W12 O12C 91.6(12) . .
O12B W12 O12C 158.9(13) . .
O12T W12 O12E 96.4(14) . .
O12A W12 O12E 163.8(12) . .
O12B W12 O12E 83.9(12) . .
O12C W12 O12E 86.5(11) . .
O12T W12 O4PA 170.5(14) . .
O12A W12 O4PA 83.3(11) . .
O12B W12 O4PA 86.1(11) . .
O12C W12 O4PA 73.8(11) . .
O12E W12 O4PA 80.7(10) . .
O13T W13 O13A 101.4(13) . .
O13T W13 O91B 98.1(13) . .
O13A W13 O91B 91.4(12) . .
O13T W13 O12B 101.9(13) . .
O13A W13 O12B 94.5(12) . .
O91B W13 O12B 157.5(12) . .
O13T W13 O13B 95.9(13) . .
O13A W13 O13B 162.6(11) . .
O91B W13 O13B 84.3(11) . .
O12B W13 O13B 83.5(12) . .
O13T W13 O2PC 169.8(12) . .
O13A W13 O2PC 83.4(10) . .
O91B W13 O2PC 72.6(11) . .
O12B W13 O2PC 86.6(11) . .
O13B W13 O2PC 79.3(10) . .
O14T W14 O51A 99.2(14) . 3
O14T W14 O11A 101.6(14) . 3
O51A W14 O11A 94.7(12) 3 3
O14T W14 O12C 99.3(14) . .
O51A W14 O12C 89.9(12) 3 .
O11A W14 O12C 157.5(12) 3 .
O14T W14 O14B 96.9(14) . .
O51A W14 O14B 163.8(12) 3 .
O11A W14 O14B 83.3(12) 3 .
O12C W14 O14B 86.1(12) . .
O14T W14 O4PA 171.3(13) . .
O51A W14 O4PA 83.7(11) 3 .
O11A W14 O4PA 86.2(11) 3 .
O12C W14 O4PA 72.4(11) . .
O14B W14 O4PA 80.2(10) . .
O15T W15 O12E 102.0(13) . .
O15T W15 O13B 104.1(13) . .
O12E W15 O13B 89.9(12) . .
O15T W15 O15A 101.1(12) . .
O12E W15 O15A 156.9(11) . .
O13B W15 O15A 86.0(12) . .
O15T W15 O15D 101.0(14) . .
O12E W15 O15D 89.4(14) . .
O13B W15 O15D 154.5(13) . .
O15A W15 O15D 84.8(13) . .
O15T W15 O1PB 168.5(12) . .
O12E W15 O1PB 85.5(11) . .
O13B W15 O1PB 84.5(11) . .
O15A W15 O1PB 71.5(11) . .
O15D W15 O1PB 70.1(12) . .
O15T W15 W19A 106(2) . .
O12E W15 W19A 70(2) . .
O13B W15 W19A 147(2) . .
O15A W15 W19A 102(2) . .
O15D W15 W19A 19(2) . .
O1PB W15 W19A 69(2) . .
O16T W16 O16A 98.7(13) . .
O16T W16 O17A 103.3(13) . .
O16A W16 O17A 94.5(12) . .
O16T W16 O16E 98.5(13) . .
O16A W16 O16E 90.3(12) . .
O17A W16 O16E 156.7(12) . .
O16T W16 O16C 98.0(13) . .
O16A W16 O16C 163.3(11) . .
O17A W16 O16C 81.7(12) . .
O16E W16 O16C 87.1(12) . .
O16T W16 O2PB 170.5(12) . .
O16A W16 O2PB 84.9(11) . .
O17A W16 O2PB 85.2(11) . .
O16E W16 O2PB 72.5(11) . .
O16C W16 O2PB 78.6(11) . .
O17T W17 O17A 101.9(13) . .
O17T W17 O71A 99.3(13) . 2
O17A W17 O71A 92.2(12) . 2
O17T W17 O16E 99.4(13) . 2
O17A W17 O16E 157.1(12) . 2
O71A W17 O16E 92.6(12) 2 2
O17T W17 O20A 98.4(13) . 2
O17A W17 O20A 81.7(12) . 2
O71A W17 O20A 162.1(11) 2 2
O16E W17 O20A 87.0(12) 2 2
O17T W17 O2PB 173.1(12) . 2
O17A W17 O2PB 84.2(11) . 2
O71A W17 O2PB 83.7(11) 2 2
O16E W17 O2PB 74.1(11) 2 2
O20A W17 O2PB 79.0(10) 2 2
O18T W18 O10C 103.2(13) . 3
O18T W18 O91A 102.4(12) . .
O10C W18 O91A 91.2(11) 3 .
O18T W18 O18A 99.4(13) . .
O10C W18 O18A 89.0(12) 3 .
O91A W18 O18A 157.5(11) . .
O18T W18 O15A 101.4(13) . .
O10C W18 O15A 155.2(11) 3 .
O91A W18 O15A 85.9(11) . .
O18A W18 O15A 84.5(12) . .
O18T W18 W18A 108(2) . .
O10C W18 W18A 71(2) 3 .
O91A W18 W18A 147(2) . .
O18A W18 W18A 18.9(19) . .
O15A W18 W18A 99(2) . .
O18T W18 O1PB 169.2(12) . .
O10C W18 O1PB 83.6(11) 3 .
O91A W18 O1PB 85.5(10) . .
O18A W18 O1PB 72.1(11) . .
O15A W18 O1PB 71.6(11) . .
W18A W18 O1PB 66(2) . .
O18A W18A W19 98(7) . .
O18A W18A O11B 153(8) . 3
W19 W18A O11B 63(3) . 3
O18A W18A W18 47(5) . .
W19 W18A W18 113(4) . .
O11B W18A W18 119(4) 3 .
O18A W18A O10C 89(6) . 3
W19 W18A O10C 125(4) . 3
O11B W18A O10C 87(3) 3 3
W18 W18A O10C 43.1(15) . 3
O18A W18A Na6 93(6) . .
W19 W18A Na6 133(4) . .
O11B W18A Na6 114(4) 3 .
W18 W18A Na6 108(3) . .
O10C W18A Na6 100(3) 3 .
O18A W18A W19A 75(6) . .
W19 W18A W19A 24(2) . .
O11B W18A W19A 85(3) 3 .
W18 W18A W19A 94(3) . .
O10C W18A W19A 121(3) 3 .
Na6 W18A W19A 136(4) . .
W18A W19 O19T 95(3) . .
W18A W19 W19A 134(4) . .
O19T W19 W19A 97(3) . .
W18A W19 O11B 65(3) . 3
O19T W19 O11B 102.5(14) . 3
W19A W19 O11B 152(3) . 3
W18A W19 O15D 108(3) . .
O19T W19 O15D 100.9(15) . .
W19A W19 O15D 27(3) . .
O11B W19 O15D 156.0(13) 3 .
W18A W19 O14B 153(3) . .
O19T W19 O14B 102.9(14) . .
W19A W19 O14B 64(3) . .
O11B W19 O14B 91.3(12) 3 .
O15D W19 O14B 88.8(14) . .
W18A W19 O18A 26(3) . .
O19T W19 O18A 99.1(14) . .
W19A W19 O18A 108(3) . .
O11B W19 O18A 89.1(12) 3 .
O15D W19 O18A 81.9(14) . .
O14B W19 O18A 157.4(12) . .
W18A W19 O1PB 80(3) . .
O19T W19 O1PB 169.3(13) . .
W19A W19 O1PB 81(3) . .
O11B W19 O1PB 84.0(11) 3 .
O15D W19 O1PB 72.0(13) . .
O14B W19 O1PB 85.2(11) . .
O18A W19 O1PB 72.4(11) . .
O15D W19A W19 85(7) . .
O15D W19A O14B 140(9) . .
W19 W19A O14B 61(3) . .
O15D W19A W15 49(5) . .
W19 W19A W15 110(4) . .
O14B W19A W15 120(4) . .
O15D W19A O12E 95(7) . .
W19 W19A O12E 124(4) . .
O14B W19A O12E 88(3) . .
W15 W19A O12E 45.3(16) . .
O15D W19A W18A 63(6) . .
W19 W19A W18A 22(2) . .
O14B W19A W18A 81(3) . .
W15 W19A W18A 93(3) . .
O12E W19A W18A 121(3) . .
O10B W20 O20B 102.4(18) . 3
O10B W20 O16C 105.2(15) . 3
O20B W20 O16C 84.4(16) 3 3
O10B W20 O20A 102.6(14) . .
O20B W20 O20A 155.0(16) 3 .
O16C W20 O20A 89.8(12) 3 .
O10B W20 O20B 101.2(17) . .
O20B W20 O20B 89(3) 3 .
O16C W20 O20B 153.5(16) 3 .
O20A W20 O20B 85.6(15) . .
O10B W20 O1P1 170.5(17) . .
O20B W20 O1P1 72.0(16) 3 .
O16C W20 O1P1 82.2(13) 3 .
O20A W20 O1P1 83.1(12) . .
O20B W20 O1P1 71.4(16) . .
O1P1 P1 O2PB 104.1(12) . 3
O1P1 P1 O2PB 104.1(12) . 2
O2PB P1 O2PB 114.2(9) 3 2
O1P1 P1 O2PB 104.1(12) . .
O2PB P1 O2PB 114.2(9) 3 .
O2PB P1 O2PB 114.2(10) 2 .
O1PA P2 O1PA 112.2(10) . 3
O1PA P2 O1PA 112.2(10) . 2
O1PA P2 O1PA 112.2(10) 3 2
O1PA P2 O2P2 106.6(11) . .
O1PA P2 O2P2 106.6(11) 3 .
O1PA P2 O2P2 106.6(11) 2 .
O3PA P3 O2PC 112.9(15) 3 .
O3PA P3 O4PA 115.4(15) 3 .
O2PC P3 O4PA 113.1(15) . .
O3PA P3 O1PB 103.7(15) 3 .
O2PC P3 O1PB 104.8(15) . .
O4PA P3 O1PB 105.5(15) . .
O1PC P4 O2PD 110.7(15) . 2
O1PC P4 O3PB 113.4(15) . 2
O2PD P4 O3PB 113.1(14) 2 2
O1PC P4 O2PA 106.0(14) . .
O2PD P4 O2PA 105.4(13) 2 .
O3PB P4 O2PA 107.6(13) 2 .
O36F Fe1 O15F 116.0(12) . .
O36F Fe1 O14 116.8(12) . .
O15F Fe1 O14 113.5(12) . .
O36F Fe1 O12F 103.0(11) . .
O15F Fe1 O12F 102.2(16) . .
O14 Fe1 O12F 102.3(11) . .
O24F Fe2 O24F 116.5(6) 2 3
O24F Fe2 O24F 116.6(6) 2 .
O24F Fe2 O24F 116.5(6) 3 .
O24F Fe2 O12F 100.8(10) 2 .
O24F Fe2 O12F 100.8(10) 3 .
O24F Fe2 O12F 100.8(10) . .
O35F Fe3 O14 98.9(11) . 3
O35F Fe3 O36F 98.7(11) . .
O14 Fe3 O36F 90.8(11) 3 .
O35F Fe3 O1A 93.9(11) . .
O14 Fe3 O1A 166.6(11) 3 .
O36F Fe3 O1A 91.4(10) . .
O35F Fe3 O3A 94.2(11) . 3
O14 Fe3 O3A 91.6(11) 3 3
O36F Fe3 O3A 166.4(11) . 3
O1A Fe3 O3A 83.3(10) . 3
O35F Fe3 O2PA 179.7(13) . 3
O14 Fe3 O2PA 81.5(10) 3 3
O36F Fe3 O2PA 81.2(10) . 3
O1A Fe3 O2PA 85.8(9) . 3
O3A Fe3 O2PA 85.9(9) 3 3
O46F Fe4 O24F 99.0(11) . .
O46F Fe4 O14 98.9(11) . .
O24F Fe4 O14 91.4(11) . .
O46F Fe4 O5A 94.0(10) . .
O24F Fe4 O5A 91.8(11) . .
O14 Fe4 O5A 166.0(11) . .
O46F Fe4 O4A 93.5(10) . .
O24F Fe4 O4A 166.6(11) . .
O14 Fe4 O4A 91.4(11) . .
O5A Fe4 O4A 82.5(10) . .
O46F Fe4 O2PA 179.2(10) . .
O24F Fe4 O2PA 81.1(10) . .
O14 Fe4 O2PA 80.3(10) . .
O5A Fe4 O2PA 86.8(9) . .
O4A Fe4 O2PA 86.4(9) . .
O35F Fe5 O15F 98.8(11) . 3
O35F Fe5 O15F 99.7(11) . .
O15F Fe5 O15F 91.7(15) 3 .
O35F Fe5 O8B 92.5(11) . 3
O15F Fe5 O8B 90.8(11) 3 3
O15F Fe5 O8B 167.0(11) . 3
O35F Fe5 O7A 94.0(11) . .
O15F Fe5 O7A 166.9(11) 3 .
O15F Fe5 O7A 88.8(11) . .
O8B Fe5 O7A 86.0(10) 3 .
O35F Fe5 O2P2 179.7(11) . .
O15F Fe5 O2P2 80.9(10) 3 .
O15F Fe5 O2P2 80.5(10) . .
O8B Fe5 O2P2 87.3(10) 3 .
O7A Fe5 O2P2 86.2(10) . .
O46F Fe6 O36F 97.6(11) . .
O46F Fe6 O24F 99.5(11) . 3
O36F Fe6 O24F 91.4(11) . 3
O46F Fe6 O2A 94.7(10) . .
O36F Fe6 O2A 167.1(10) . .
O24F Fe6 O2A 90.6(10) 3 .
O46F Fe6 O6A 92.5(10) . .
O36F Fe6 O6A 92.3(11) . .
O24F Fe6 O6A 166.9(11) 3 .
O2A Fe6 O6A 83.0(10) . .
O46F Fe6 O2PA 178.2(10) . 3
O36F Fe6 O2PA 80.7(10) . 3
O24F Fe6 O2PA 81.2(10) 3 3
O2A Fe6 O2PA 87.0(9) . 3
O6A Fe6 O2PA 87.1(9) . 3
W1 O1B W3 143.6(12) . 3
W1 O1A Fe3 150.1(15) . .
P2 O1PA W8 129.0(14) . 2
P2 O1PA W7 126.3(14) . 2
W8 O1PA W7 91.6(9) 2 2
P3 O1PB W19 124.2(16) . .
P3 O1PB W18 124.0(16) . .
W19 O1PB W18 93.2(10) . .
P3 O1PB W15 122.2(16) . .
W19 O1PB W15 92.1(11) . .
W18 O1PB W15 92.2(10) . .
P4 O1PC W4 126.9(15) . .
P4 O1PC W3 128.6(16) . .
W4 O1PC W3 92.3(10) . .
W2 O2A Fe6 149.3(13) . .
W2 O2B W5 118.4(14) . 3
W2 O2B Na1 109.4(13) . .
W5 O2B Na1 110.0(13) 3 .
P4 O2PA Fe3 125.7(13) . 2
P4 O2PA Fe4 123.8(13) . .
Fe3 O2PA Fe4 90.6(8) 2 .
P4 O2PA Fe6 124.9(13) . 2
Fe3 O2PA Fe6 91.0(8) 2 2
Fe4 O2PA Fe6 90.2(8) . 2
P1 O2PB W17 131.8(16) . 3
P1 O2PB W16 128.2(15) . .
W17 O2PB W16 91.4(10) 3 .
P3 O2PC W13 129.5(16) . .
P3 O2PC W9 130.1(15) . .
W13 O2PC W9 91.8(9) . .
P4 O2PD W1 128.7(15) 3 .
P4 O2PD W6 124.7(15) 3 .
W1 O2PD W6 93.8(10) . .
W3 O3A Fe3 150.0(14) . 2
W3 O3T Na5 131(2) . .
P3 O3PA W10 131.8(15) 2 .
P3 O3PA W11 128.7(15) 2 .
W10 O3PA W11 90.3(9) . .
P4 O3PB W2 127.1(14) 3 .
P4 O3PB W5 125.7(14) 3 3
W2 O3PB W5 93.0(9) . 3
W4 O4A Fe4 150.3(14) . .
W4 O4T Na2 132.0(16) . .
P3 O4PA W12 130.2(15) . .
P3 O4PA W14 128.0(15) . .
W12 O4PA W14 91.7(10) . .
W5 O5A Fe4 150.8(14) . .
W6 O6T Na2 133.6(18) . .
W6 O6A Fe6 149.5(15) . .
W7 O7A Fe5 147.8(14) . .
W8 O8B Fe5 148.0(15) . 2
W8 O8T Na5 129.8(19) . .
W8 O8A W7 142.9(16) . 2
W9 O9A W1 162.5(16) . .
W9 O9T Na10 111(2) . .
W10 O10T Na9 130(3) . .
W11 O10A W10 124.1(14) . .
W18 O10C W10 148.4(14) 2 .
W18 O10C W18A 66(2) 2 2
W10 O10C W18A 131(2) . 2
P1 O1P1 W20 125.5(13) . 2
P1 O1P1 W20 125.5(13) . 3
W20 O1P1 W20 89.7(18) 2 3
P1 O1P1 W20 125.5(13) . .
W20 O1P1 W20 89.7(18) 2 .
W20 O1P1 W20 89.7(18) 3 .
W11 O11A W14 156.5(17) . 2
W19 O11B W18A 52(3) 2 2
W19 O11B W11 147.6(15) 2 .
W18A O11B W11 150(3) 2 .
Fe1 O12F Fe1 109.8(13) . 3
Fe1 O12F Fe1 109.8(13) . 2
Fe1 O12F Fe1 109.8(13) 3 2
Fe1 O12F Fe2 109.2(13) . .
Fe1 O12F Fe2 109.2(13) 3 .
Fe1 O12F Fe2 109.2(13) 2 .
W12 O12A W2 161.6(17) . .
W12 O12T Na3 158(2) . .
W12 O12B W13 154.9(17) . .
W12 O12C W14 121.3(15) . .
W15 O12E W12 148.1(16) . .
W15 O12E W19A 65(2) . .
W12 O12E W19A 131(2) . .
W13 O13A W6 158.8(15) . .
W15 O13B W13 148.7(16) . .
Fe1 O14 Fe4 119.6(14) . .
Fe1 O14 Fe3 122.1(15) . 2
Fe4 O14 Fe3 107.6(13) . 2
W14 O14T Na3 155(2) . 11
W19 O14B W19A 55(3) . .
W19 O14B W14 147.8(16) . .
W19A O14B W14 146(3) . .
Fe1 O15F Fe5 121.6(14) . 2
Fe1 O15F Fe5 119.4(14) . .
Fe5 O15F Fe5 107.5(13) 2 .
W15 O15A W18 124.7(14) . .
W19A O15D W19 68(6) . .
W19A O15D W15 111(7) . .
W19 O15D W15 125.7(18) . .
W1 O16 W6 120.6(13) . .
W16 O16A W8 160.8(15) . .
W20 O16C W16 149.3(16) 2 .
W16 O16E W17 121.3(15) . 3
W17 O17A W16 159.1(17) . .
W18 O18T Na8 150(2) . .
W18A O18A W19 56(6) . .
W18A O18A W18 114(6) . .
W19 O18A W18 122.1(14) . .
W18A O18A Na6 69(6) . .
W19 O18A Na6 109.7(18) . .
W18 O18A Na6 117.8(18) . .
W20 O20A W17 149.3(15) . 3
W20 O20B W20 127(2) 2 .
W20 O20B Na7 113(2) 2 .
W20 O20B Na7 112(2) . .
P2 O2P2 Fe5 124.5(9) . .
P2 O2P2 Fe5 124.5(9) . 3
Fe5 O2P2 Fe5 91.0(12) . 3
P2 O2P2 Fe5 124.5(9) . 2
Fe5 O2P2 Fe5 91.0(12) . 2
Fe5 O2P2 Fe5 91.0(12) 3 2
Fe2 O24F Fe4 121.4(14) . .
Fe2 O24F Fe6 120.4(14) . 2
Fe4 O24F Fe6 107.5(12) . 2
W6 O26 W2 142.6(14) . .
W10 O31A W3 160.9(15) . .
W4 O34 W3 122.3(13) . .
Fe3 O35F Fe5 140.2(15) . .
Fe1 O36F Fe6 120.7(14) . .
Fe1 O36F Fe3 121.1(14) . .
Fe6 O36F Fe3 107.1(12) . .
W11 O41A W4 159.8(16) . .
W4 O45 W5 144.4(16) . .
Fe4 O46F Fe6 141.1(14) . .
W14 O51A W5 158.4(16) 2 .
W17 O71A W7 164.5(16) 3 .
W8 O78 W7 119.7(13) . .
W8 O78 Na4 116.5(16) . .
W7 O78 Na4 113.4(16) . .
W18 O91A W9 147.1(14) . .
W13 O91B W9 122.6(14) . .
W10 O91C W9 158.6(16) 3 .
O5W Na1 O2B 123(2) . .
O17W Na2 O6T 88(2) . .
O17W Na2 O4T 88(2) . .
O6T Na2 O4T 170(2) . .
O17W Na2 O13W 85(2) . .
O6T Na2 O13W 86.3(19) . .
O4T Na2 O13W 83.7(18) . .
O12T Na3 O14T 170(2) . 12
O14W Na4 O78 119(3) . .
O14W Na4 Na5 81(2) . .
O78 Na4 Na5 80.5(16) . .
O1W Na5 O3T 89(2) . .
O1W Na5 O8T 91(2) . .
O3T Na5 O8T 171(3) . .
O1W Na5 O3W 91(2) . .
O3T Na5 O3W 88(2) . .
O8T Na5 O3W 83.6(19) . .
O1W Na5 O19W 123(3) . .
O3T Na5 O19W 56.9(16) . .
O8T Na5 O19W 129(2) . .
O3W Na5 O19W 127(2) . .
O1W Na5 Na4 51.3(16) . .
O3T Na5 Na4 122(2) . .
O8T Na5 Na4 64.4(15) . .
O3W Na5 Na4 127(2) . .
O19W Na5 Na4 106(2) . .
W18A Na6 O10W 105(3) . .
W18A Na6 O18A 18.2(18) . .
O10W Na6 O18A 106(2) . .
W18A Na6 Na6 91(3) . 3_655
O10W Na6 Na6 96.3(17) . 3_655
O18A Na6 Na6 73(2) . 3_655
W18A Na6 Na6 148(3) . 2_545
O10W Na6 Na6 69(2) . 2_545
O18A Na6 Na6 131(2) . 2_545
Na6 Na6 Na6 59.999(4) 3_655 2_545
W18A Na6 Na8 109(3) . 2_545
O10W Na6 Na8 131(2) . 2_545
O18A Na6 Na8 117(2) . 2_545
Na6 Na6 Na8 117.0(11) 3_655 2_545
Na6 Na6 Na8 96.4(16) 2_545 2_545
O18W Na7 Na12 90(3) 2 .
O18W Na7 O20B 128(3) 2 .
Na12 Na7 O20B 116(3) . .
O18W Na7 Na7 135(2) 2 3
Na12 Na7 Na7 45.2(18) . 3
O20B Na7 Na7 81.9(16) . 3
O18W Na7 Na7 88(3) 2 2
Na12 Na7 Na7 45.2(18) . 2
O20B Na7 Na7 81.8(16) . 2
Na7 Na7 Na7 60.001(6) 3 2
Na9 Na8 O21W 106(4) 2_655 .
Na9 Na8 O18T 156(4) 2_655 .
O21W Na8 O18T 92(3) . .
Na9 Na8 Na10 85(4) 2_655 .
O21W Na8 Na10 85(4) . .
O18T Na8 Na10 80(3) . .
Na9 Na8 O24W 116(5) 2_655 .
O21W Na8 O24W 13(4) . .
O18T Na8 O24W 85(3) . .
Na10 Na8 O24W 94(4) . .
Na9 Na8 Na6 127(3) 2_655 3_655
O21W Na8 Na6 117(3) . 3_655
O18T Na8 Na6 52.4(15) . 3_655
Na10 Na8 Na6 126(3) . 3_655
O24W Na8 Na6 105(4) . 3_655
Na8 Na9 O10T 109(4) 3_665 .
Na8 Na9 Na10 50(3) 3_665 3_665
O10T Na9 Na10 153(4) . 3_665
Na8 Na10 O9T 149(4) . .
Na8 Na10 O22W 115(4) . .
O9T Na10 O22W 96(3) . .
Na8 Na10 Na9 44(3) . 2_655
O9T Na10 Na9 157(4) . 2_655
O22W Na10 Na9 73(3) . 2_655
O6W Na11 O6W 102(2) 2_645 3_765
O6W Na11 O6W 102(2) 2_645 .
O6W Na11 O6W 102(2) 3_765 .
Na7 Na12 Na7 90(4) 3 2
Na7 Na12 Na7 90(4) 3 .
Na7 Na12 Na7 90(4) 2 .
Na7 Na12 O10W 89(2) 3 5_445
Na7 Na12 O10W 177(2) 2 5_445
Na7 Na12 O10W 93(2) . 5_445
Na7 Na12 O10W 93(2) 3 4_455
Na7 Na12 O10W 89(2) 2 4_455
Na7 Na12 O10W 177(2) . 4_455
O10W Na12 O10W 89(3) 5_445 4_455
Na7 Na12 O10W 177(2) 3 6
Na7 Na12 O10W 93(2) 2 6
Na7 Na12 O10W 89(2) . 6
O10W Na12 O10W 89(3) 5_445 6
O10W Na12 O10W 89(3) 4_455 6
Na12 O10W Na6 112(3) 7_544 .
O24W O21W Na8 135(10) . .
O25W O23W O23W 59.4(19) . 15
O25W O23W O23W 59.4(19) . 14_455
O23W O23W O23W 116(10) 15 14_455
O21W O24W Na8 32(10) . .
O23W O25W O23W 119(4) 3_565 2_665
O23W O25W O23W 61(4) 3_565 13_565
O23W O25W O23W 61(4) 2_665 13_565
O23W O25W O23W 61(4) 3_565 14_455
O23W O25W O23W 179.99(8) 2_665 14_455
O23W O25W O23W 119(4) 13_565 14_455
O23W O25W O23W 180(3) 3_565 15
O23W O25W O23W 61(4) 2_665 15
O23W O25W O23W 119(4) 13_565 15
O23W O25W O23W 119(4) 14_455 15
O23W O25W O23W 119(4) 3_565 .
O23W O25W O23W 119(4) 2_665 .
O23W O25W O23W 180.00(7) 13_565 .
O23W O25W O23W 61(4) 14_455 .
O23W O25W O23W 61(4) 15 .

loop_
_geom_bond_atom_site_label_1
_geom_bond_atom_site_label_2
_geom_bond_distance
_geom_bond_site_symmetry_2
W1 O1T 1.67(3) .
W1 O1A 1.79(2) .
W1 O1B 1.90(2) .
W1 O16 1.92(2) .
W1 O9A 2.03(3) .
W1 O2PD 2.27(3) .
W2 O2T 1.68(3) .
W2 O2A 1.81(2) .
W2 O2B 1.95(3) .
W2 O26 1.94(3) .
W2 O12A 2.03(3) .
W2 O3PB 2.31(3) .
W3 O3T 1.63(3) .
W3 O3A 1.76(2) .
W3 O1B 1.91(2) 2
W3 O34 1.94(3) .
W3 O31A 2.04(3) .
W3 O1PC 2.33(3) .
W4 O4T 1.73(3) .
W4 O4A 1.79(2) .
W4 O45 1.89(3) .
W4 O34 1.91(3) .
W4 O41A 2.03(3) .
W4 O1PC 2.34(3) .
W5 O5B 1.71(3) .
W5 O5A 1.78(2) .
W5 O45 1.90(3) .
W5 O2B 1.97(3) 2
W5 O51A 2.02(3) .
W5 O3PB 2.33(3) 2
W6 O6T 1.73(3) .
W6 O6A 1.80(3) .
W6 O26 1.87(3) .
W6 O16 1.95(3) .
W6 O13A 2.03(3) .
W6 O2PD 2.34(3) .
W7 O7T 1.72(3) .
W7 O7A 1.83(3) .
W7 O8A 1.92(3) 3
W7 O78 1.94(3) .
W7 O71A 1.97(3) .
W7 O1PA 2.36(3) 3
W8 O8T 1.72(3) .
W8 O8B 1.81(3) .
W8 O8A 1.89(3) .
W8 O78 1.95(3) .
W8 O16A 2.01(3) .
W8 O1PA 2.33(2) 3
W9 O9T 1.70(3) .
W9 O9A 1.81(3) .
W9 O91C 1.90(3) .
W9 O91B 1.94(3) .
W9 O91A 2.01(2) .
W9 O2PC 2.33(3) .
W10 O10T 1.70(3) .
W10 O31A 1.81(3) .
W10 O91C 1.86(3) 2
W10 O10A 1.93(3) .
W10 O10C 2.03(3) .
W10 O3PA 2.34(3) .
W11 O11T 1.74(3) .
W11 O41A 1.84(3) .
W11 O11A 1.88(3) .
W11 O10A 1.88(3) .
W11 O11B 2.02(3) .
W11 O3PA 2.40(3) .
W12 O12T 1.68(4) .
W12 O12A 1.82(3) .
W12 O12B 1.86(3) .
W12 O12C 1.91(3) .
W12 O12E 2.00(3) .
W12 O4PA 2.32(3) .
W13 O13T 1.72(3) .
W13 O13A 1.84(3) .
W13 O91B 1.88(3) .
W13 O12B 1.92(3) .
W13 O13B 2.01(3) .
W13 O2PC 2.33(3) .
W14 O14T 1.70(3) .
W14 O51A 1.84(3) 3
W14 O11A 1.88(3) 3
W14 O12C 1.94(3) .
W14 O14B 2.00(3) .
W14 O4PA 2.36(3) .
W15 O15T 1.74(3) .
W15 O12E 1.88(3) .
W15 O13B 1.86(3) .
W15 O15A 1.91(3) .
W15 O15D 1.94(3) .
W15 O1PB 2.39(3) .
W15 W19A 2.39(9) .
W16 O16T 1.73(3) .
W16 O16A 1.85(3) .
W16 O17A 1.90(3) .
W16 O16E 1.94(3) .
W16 O16C 2.00(3) .
W16 O2PB 2.37(3) .
W17 O17T 1.74(3) .
W17 O17A 1.85(3) .
W17 O71A 1.87(3) 2
W17 O16E 1.91(3) 2
W17 O20A 2.00(3) 2
W17 O2PB 2.32(3) 2
W18 O18T 1.73(3) .
W18 O10C 1.83(3) 3
W18 O91A 1.88(2) .
W18 O18A 1.95(3) .
W18 O15A 1.95(3) .
W18 W18A 2.44(8) .
W18 O1PB 2.36(3) .
W18A O18A 0.87(8) .
W18A W19 1.63(8) .
W18A O11B 1.87(9) 3
W18A O10C 2.52(8) 3
W18A Na6 2.58(10) .
W18A W19A 3.13(12) .
W19 O19T 1.71(3) .
W19 W19A 1.76(8) .
W19 O11B 1.84(3) 3
W19 O15D 1.89(3) .
W19 O14B 1.87(3) .
W19 O18A 1.96(3) .
W19 O1PB 2.34(3) .
W19A O15D 0.85(8) .
W19A O14B 1.92(9) .
W19A O12E 2.48(9) .
W20 O10B 1.69(3) .
W20 O20B 1.89(4) 3
W20 O16C 1.85(3) 3
W20 O20A 1.86(3) .
W20 O20B 1.93(4) .
W20 O1P1 2.42(4) .
P1 O1P1 1.53(7) .
P1 O2PB 1.53(3) 3
P1 O2PB 1.53(3) 2
P1 O2PB 1.53(3) .
P2 O1PA 1.52(3) .
P2 O1PA 1.52(3) 3
P2 O1PA 1.52(3) 2
P2 O2P2 1.62(4) .
P3 O3PA 1.49(3) 3
P3 O2PC 1.54(3) .
P3 O4PA 1.56(3) .
P3 O1PB 1.63(3) .
P4 O1PC 1.54(3) .
P4 O2PD 1.59(3) 2
P4 O3PB 1.57(3) 2
P4 O2PA 1.61(2) .
Fe1 O36F 1.87(3) .
Fe1 O15F 1.89(3) .
Fe1 O14 1.89(3) .
Fe1 O12F 1.979(18) .
Fe2 O24F 1.90(3) 2
Fe2 O24F 1.90(3) 3
Fe2 O24F 1.90(3) .
Fe2 O12F 2.04(5) .
Fe3 O35F 1.87(3) .
Fe3 O14 1.97(3) 3
Fe3 O36F 1.99(3) .
Fe3 O1A 2.01(3) .
Fe3 O3A 2.04(2) 3
Fe3 O2PA 2.23(2) 3
Fe4 O46F 1.86(2) .
Fe4 O24F 1.98(3) .
Fe4 O14 1.99(3) .
Fe4 O5A 2.01(3) .
Fe4 O4A 2.01(2) .
Fe4 O2PA 2.26(2) .
Fe5 O35F 1.88(3) .
Fe5 O15F 1.97(3) 3
Fe5 O15F 1.99(3) .
Fe5 O8B 1.99(3) 3
Fe5 O7A 1.99(3) .
Fe5 O2P2 2.24(2) .
Fe6 O46F 1.90(2) .
Fe6 O36F 1.99(3) .
Fe6 O24F 1.99(3) 3
Fe6 O2A 2.00(2) .
Fe6 O6A 2.01(3) .
Fe6 O2PA 2.25(2) 3
O1B W3 1.91(2) 3
O1PA W8 2.33(2) 2
O1PA W7 2.37(2) 2
O2B W5 1.97(3) 3
O2B Na1 2.98(5) .
O2PA Fe3 2.23(2) 2
O2PA Fe6 2.25(2) 2
O2PB W17 2.32(3) 3
O2PD P4 1.59(3) 3
O3A Fe3 2.04(2) 2
O3T Na5 2.49(6) .
O3PA P3 1.49(3) 2
O3PB P4 1.57(3) 3
O3PB W5 2.33(3) 3
O4T Na2 2.54(5) .
O6T Na2 2.43(5) .
O8B Fe5 1.99(3) 2
O8T Na5 2.50(6) .
O8A W7 1.92(3) 2
O9T Na10 2.87(10) .
O10T Na9 2.80(10) .
O10C W18 1.83(3) 2
O10C W18A 2.52(8) 2
O1P1 W20 2.42(4) 2
O1P1 W20 2.42(4) 3
O11A W14 1.88(3) 2
O11B W19 1.84(3) 2
O11B W18A 1.87(9) 2
O12F Fe1 1.979(18) 3
O12F Fe1 1.980(18) 2
O12T Na3 2.54(6) .
O14 Fe3 1.97(3) 2
O14T Na3 2.51(6) 11
O15F Fe5 1.97(3) 2
O16C W20 1.85(3) 2
O16E W17 1.91(3) 3
O18T Na8 2.41(6) .
O18A Na6 2.77(7) .
O20A W17 2.00(3) 3
O20B W20 1.89(4) 2
O20B Na7 2.81(9) .
O2P2 Fe5 2.24(2) 3
O2P2 Fe5 2.24(2) 2
O24F Fe6 1.99(3) 2
O51A W14 1.84(3) 2
O71A W17 1.87(3) 3
O78 Na4 2.86(7) .
O91C W10 1.86(3) 3
Na1 O5W 2.34(7) .
Na2 O17W 2.41(8) .
Na2 O13W 2.65(7) .
Na3 O14T 2.51(6) 12
Na4 O14W 2.45(8) .
Na4 Na5 4.11(8) .
Na5 O1W 2.33(6) .
Na5 O3W 2.59(6) .
Na5 O19W 2.67(7) .
Na6 O10W 2.73(9) .
Na6 Na6 3.56(10) 3_655
Na6 Na6 3.56(10) 2_545
Na6 Na8 3.85(8) 2_545
Na7 O18W 2.45(9) 2
Na7 Na12 2.46(9) .
Na7 Na7 3.47(12) 3
Na7 Na7 3.47(12) 2
Na8 Na9 2.16(11) 2_655
Na8 O21W 2.24(12) .
Na8 Na10 2.38(10) .
Na8 O24W 2.98(18) .
Na8 Na6 3.85(8) 3_655
Na9 Na8 2.16(11) 3_665
Na9 Na10 3.09(14) 3_665
Na10 O22W 3.42(15) .
Na10 Na9 3.09(14) 2_655
Na11 O6W 2.49(6) 2_645
Na11 O6W 2.49(6) 3_765
Na11 O6W 2.49(6) .
Na12 Na7 2.46(9) 3
Na12 Na7 2.46(9) 2
Na12 O10W 2.60(8) 5_445
Na12 O10W 2.60(8) 4_455
Na12 O10W 2.60(8) 6
O10W Na12 2.60(8) 7_544
O18W Na7 2.45(9) 3
O21W O24W 0.93(16) .
O23W O25W 1.32(17) .
O23W O23W 1.34(19) 15
O23W O23W 1.34(18) 14_455
O25W O23W 1.32(17) 3_565
O25W O23W 1.32(17) 2_665
O25W O23W 1.32(17) 13_565
O25W O23W 1.32(17) 14_455
O25W O23W 1.32(17) 15
